data_4516965
loop_
_publ_author_name
'Debnath, Mintu'
'Sasmal, Supriya'
'Podder, Debasish'
'Haldar, Debasish'

_publ_section_title
;
 Pentapeptide Nanoreactor as a Platform for Halogenations, Diels-Alder
 Reaction, and Morita-Baylis-Hillman Reaction.
;
_journal_issue 9
_journal_name_full 'ACS omega'
_journal_page_first 13872
_journal_page_last 13878
_journal_paper_doi 10.1021/acsomega.9b01393
_journal_volume 4
_journal_year 2019
_chemical_absolute_configuration S
_chemical_formula_moiety '0.04(C46 H55 N5 O8), 0.08(C6 H4 Cl2)'
_chemical_formula_sum 'C58 H68 Cl4 N5 O8'
_chemical_formula_weight 1105.0159
_space_group_crystal_system monoclinic
_space_group_IT_number 4
_space_group_name_Hall 'P 2yb'
_space_group_name_H-M_alt 'P 1 21 1'
_atom_sites_solution_hydrogens geom
_atom_sites_solution_primary dual
_audit_creation_date 2017-03-29
_audit_creation_method
;
Olex2 1.2
(compiled 2017.03.02 svn.r3394 for OlexSys, GUI svn.r5324)
;
_cell_angle_alpha 90
_cell_angle_beta 90.394(2)
_cell_angle_gamma 90
_cell_formula_units_Z 2
_cell_length_a 10.2684(2)
_cell_length_b 24.0869(6)
_cell_length_c 11.3063(3)
_cell_measurement_reflns_used 11168
_cell_measurement_temperature 293(2)
_cell_measurement_theta_max 25.0310
_cell_measurement_theta_min 1.9530
_cell_volume 2796.37(12)
_computing_cell_refinement
;
CrysAlisPro, Agilent Technologies,
Version 1.171.37.34 (release 22-05-2014 CrysAlis171 .NET)
(compiled May 22 2014,16:03:01)
;
_computing_data_collection
;
CrysAlisPro, Agilent Technologies,
Version 1.171.37.34 (release 22-05-2014 CrysAlis171 .NET)
(compiled May 22 2014,16:03:01)
;
_computing_data_reduction
;
CrysAlisPro, Agilent Technologies,
Version 1.171.37.34 (release 22-05-2014 CrysAlis171 .NET)
(compiled May 22 2014,16:03:01)
;
_computing_molecular_graphics 'Olex2 (Dolomanov et al., 2009)'
_computing_publication_material 'Olex2 (Dolomanov et al., 2009)'
_computing_structure_refinement 'ShelXL (Sheldrick, 2015)'
_computing_structure_solution 'ShelXT (Sheldrick, 2015)'
_diffrn_ambient_temperature 293(2)
_diffrn_detector 'CCD plate'
_diffrn_detector_area_resol_mean 7.9580
_diffrn_detector_type Eos
_diffrn_measured_fraction_theta_full 0.999
_diffrn_measured_fraction_theta_max 0.999
_diffrn_measurement_details
;
#__ type_ start__ end____ width___ exp.time_
  1 omega  -16.00  116.00   1.0000    5.0000
omega____ theta____ kappa____ phi______ frames
    -       28.5461   77.0000   60.0000 132

#__ type_ start__ end____ width___ exp.time_
  2 omega  -16.00  116.00   1.0000    5.0000
omega____ theta____ kappa____ phi______ frames
    -       28.5461   77.0000 -120.0000 132

#__ type_ start__ end____ width___ exp.time_
  3 omega  -66.00   50.00   1.0000    5.0000
omega____ theta____ kappa____ phi______ frames
    -      -27.1399   57.0000 -180.0000 116

#__ type_ start__ end____ width___ exp.time_
  4 omega -123.00  -55.00   1.0000    5.0000
omega____ theta____ kappa____ phi______ frames
    -      -27.1399  178.0000 -180.0000 68

#__ type_ start__ end____ width___ exp.time_
  5 omega  -20.00   14.00   1.0000    5.0000
omega____ theta____ kappa____ phi______ frames
    -      -27.1399  -99.0000   90.0000 34

#__ type_ start__ end____ width___ exp.time_
  6 omega  -48.00   67.00   1.0000    5.0000
omega____ theta____ kappa____ phi______ frames
    -       28.5461  -57.0000  -30.0000 115
;
_diffrn_measurement_device 'four-circle diffractometer'
_diffrn_measurement_device_type 'SuperNova, Dual, Cu at zero, Eos'
_diffrn_measurement_method '\w scans'
_diffrn_orient_matrix_UB_11 0.0358337000
_diffrn_orient_matrix_UB_12 0.0091369000
_diffrn_orient_matrix_UB_13 0.0501799000
_diffrn_orient_matrix_UB_21 -0.0013261000
_diffrn_orient_matrix_UB_22 -0.0273153000
_diffrn_orient_matrix_UB_23 0.0234290000
_diffrn_orient_matrix_UB_31 0.0590059000
_diffrn_orient_matrix_UB_32 -0.0061532000
_diffrn_orient_matrix_UB_33 -0.0295144000
_diffrn_radiation_monochromator mirror
_diffrn_radiation_probe x-ray
_diffrn_radiation_type MoK\a
_diffrn_radiation_wavelength 0.71073
_diffrn_reflns_av_R_equivalents 0.0335
_diffrn_reflns_av_unetI/netI 0.0469
_diffrn_reflns_Laue_measured_fraction_full 0.999
_diffrn_reflns_Laue_measured_fraction_max 0.999
_diffrn_reflns_limit_h_max 12
_diffrn_reflns_limit_h_min -12
_diffrn_reflns_limit_k_max 28
_diffrn_reflns_limit_k_min -28
_diffrn_reflns_limit_l_max 13
_diffrn_reflns_limit_l_min -13
_diffrn_reflns_number 21179
_diffrn_reflns_point_group_measured_fraction_full 0.984
_diffrn_reflns_point_group_measured_fraction_max 0.984
_diffrn_reflns_theta_full 25.026
_diffrn_reflns_theta_max 25.026
_diffrn_reflns_theta_min 1.691
_diffrn_source 'SuperNova (Mo) X-ray Source'
_exptl_absorpt_coefficient_mu 0.270
_exptl_absorpt_correction_T_max 1.00000
_exptl_absorpt_correction_T_min 0.52430
_exptl_absorpt_correction_type multi-scan
_exptl_absorpt_process_details
;
CrysAlisPro, Agilent Technologies,
Version 1.171.37.34 (release 22-05-2014 CrysAlis171 .NET)
(compiled May 22 2014,16:03:01)
Empirical absorption correction using spherical harmonics,
 implemented in SCALE3 ABSPACK scaling algorithm.
;
_exptl_crystal_colour 'clear light colourless'
_exptl_crystal_density_diffrn 1.312
_exptl_crystal_density_method 'not measured'
_exptl_crystal_description block
_exptl_crystal_F_000 1144
_exptl_crystal_size_max 0.389
_exptl_crystal_size_mid 0.254
_exptl_crystal_size_min 0.215
_refine_diff_density_max 0.302
_refine_diff_density_min -0.301
_refine_diff_density_rms 0.061
_refine_ls_abs_structure_details
;
 Flack x determined using 3890 quotients [(I+)-(I-)]/[(I+)+(I-)]
 (Parsons, Flack and Wagner, Acta Cryst. B69 (2013) 249-259).
;
_refine_ls_abs_structure_Flack 0.01(2)
_refine_ls_extinction_method none
_refine_ls_goodness_of_fit_ref 0.837
_refine_ls_hydrogen_treatment constr
_refine_ls_matrix_type full
_refine_ls_number_parameters 682
_refine_ls_number_reflns 9716
_refine_ls_number_restraints 1
_refine_ls_restrained_S_all 0.837
_refine_ls_R_factor_all 0.0408
_refine_ls_R_factor_gt 0.0368
_refine_ls_shift/su_max 0.000
_refine_ls_shift/su_mean 0.000
_refine_ls_structure_factor_coef Fsqd
_refine_ls_weighting_details 'w=1/[\s^2^(Fo^2^)+(0.1000P)^2^] where P=(Fo^2^+2Fc^2^)/3'
_refine_ls_weighting_scheme calc
_refine_ls_wR_factor_gt 0.1072
_refine_ls_wR_factor_ref 0.1132
_reflns_Friedel_coverage 0.919
_reflns_Friedel_fraction_full 0.968
_reflns_Friedel_fraction_max 0.968
_reflns_number_gt 8988
_reflns_number_total 9716
_reflns_threshold_expression 'I > 2\s(I)'
_cod_data_source_file ao9b01393_si_002.cif
_cod_data_source_block ffaff_dcb
_cod_database_code 4516965
_shelx_shelxl_version_number 2014/7
_chemical_oxdiff_formula 'C H N O'
_shelx_space_group_comment
;
The symmetry employed for this shelxl refinement is uniquely defined
by the following loop, which should always be used as a source of
symmetry information in preference to the above space-group names.
They are only intended as comments.
;
_reflns_odcompleteness_completeness 86.56
_reflns_odcompleteness_iscentric 1
_reflns_odcompleteness_theta 26.32
_olex2_refinement_description
;
1. Fixed Uiso
 At 1.2 times of:
  All C(H) groups, All C(H,H) groups, All N(H) groups
 At 1.5 times of:
  All C(H,H,H) groups
2.a Ternary CH refined with riding coordinates:
 C28(H28), C15(H15), C37(H37), C6(H6)
2.b Secondary CH2 refined with riding coordinates:
 C16(H16A,H16B), C7(H7A,H7B), C29(H29A,H29B), C38(H38A,H38B)
2.c Aromatic/amide H refined with riding coordinates:
 N5(H5), N4(H4), N3(H3), N2(H2), N1(H1), C21(H21), C9(H9), C40(H40), C10(H10),
 C35(H35), C18(H18), C20(H20), C19(H19), C42(H42), C12(H12), C41(H41), C32(H32),
  C43(H43), C34(H34), C13(H13), C33(H33), C44(H44), C31(H31), C11(H11),
 C22(H22), C55(H55), C58(H58), C57(H57), C56(H56), C50(H50), C51(H51), C52(H52),
  C49(H49)
2.d Idealised Me refined as rotating group:
 C26(H26A,H26B,H26C), C1(H1A,H1B,H1C), C25(H25A,H25B,H25C), C3(H3A,H3B,H3C),
 C2(H2A,H2B,H2C), C46(H46A,H46B,H46C)
;
_olex2_date_sample_data_collection 2017-03-28
_olex2_submission_special_instructions 'No special instructions were received'

loop_
_space_group_symop_operation_xyz
'x, y, z'
'-x, y+1/2, -z'

loop_
_atom_site_label
_atom_site_type_symbol
_atom_site_fract_x
_atom_site_fract_y
_atom_site_fract_z
_atom_site_U_iso_or_equiv
_atom_site_adp_type
_atom_site_occupancy
_atom_site_site_symmetry_order
_atom_site_calc_flag
_atom_site_refinement_flags_posn
O5 O 0.7084(2) 0.54302(11) 0.2612(2) 0.0219(5) Uani 1 1 d .
O7 O 0.7664(3) 0.39630(12) 0.4302(2) 0.0311(6) Uani 1 1 d .
O3 O 0.3843(2) 0.58664(11) 0.5996(2) 0.0200(5) Uani 1 1 d .
O4 O 0.4787(2) 0.46068(10) 0.4435(2) 0.0202(5) Uani 1 1 d .
O1 O -0.0121(2) 0.65454(11) 0.3483(2) 0.0217(5) Uani 1 1 d .
O6 O 0.9027(2) 0.54996(11) 0.5947(2) 0.0221(5) Uani 1 1 d .
O2 O 0.2094(2) 0.65201(12) 0.3689(2) 0.0262(6) Uani 1 1 d .
O8 O 0.8096(3) 0.34983(12) 0.5975(3) 0.0440(8) Uani 1 1 d .
N5 N 0.7312(3) 0.49400(12) 0.5488(2) 0.0169(6) Uani 1 1 d .
H5 H 0.6614 0.4911 0.5069 0.020 Uiso 1 1 calc R
N4 N 0.6076(3) 0.57535(12) 0.4244(2) 0.0154(6) Uani 1 1 d .
H4 H 0.5345 0.5811 0.4589 0.019 Uiso 1 1 calc R
N3 N 0.3752(2) 0.53197(12) 0.3519(2) 0.0169(6) Uani 1 1 d .
H3 H 0.3072 0.5528 0.3521 0.020 Uiso 1 1 calc R
N2 N 0.2052(3) 0.54094(13) 0.5377(2) 0.0184(6) Uani 1 1 d .
H2 H 0.1243 0.5425 0.5176 0.022 Uiso 1 1 calc R
N1 N 0.0750(3) 0.64337(13) 0.5257(3) 0.0189(6) Uani 1 1 d .
H1 H -0.0037 0.6426 0.5510 0.023 Uiso 1 1 calc R
C23 C 0.3864(3) 0.49290(14) 0.4356(3) 0.0163(7) Uani 1 1 d .
C14 C 0.2662(3) 0.58621(15) 0.5803(3) 0.0178(7) Uani 1 1 d .
C36 C 0.7943(3) 0.54260(15) 0.5481(3) 0.0174(7) Uani 1 1 d .
C5 C 0.1000(3) 0.64996(14) 0.4093(3) 0.0170(7) Uani 1 1 d .
C27 C 0.6077(3) 0.55228(14) 0.3165(3) 0.0161(7) Uani 1 1 d .
C28 C 0.7273(3) 0.59085(15) 0.4846(3) 0.0172(7) Uani 1 1 d .
H28 H 0.7876 0.6051 0.4250 0.021 Uiso 1 1 calc R
C45 C 0.7824(3) 0.39590(16) 0.5350(3) 0.0223(8) Uani 1 1 d .
C15 C 0.2770(3) 0.48948(15) 0.5262(3) 0.0179(7) Uani 1 1 d .
H15 H 0.3179 0.4821 0.6031 0.022 Uiso 1 1 calc R
C17 C 0.1332(3) 0.43864(15) 0.3738(3) 0.0184(7) Uani 1 1 d .
C21 C 0.1578(3) 0.41397(16) 0.1685(3) 0.0247(8) Uani 1 1 d .
H21 H 0.2074 0.3980 0.1090 0.030 Uiso 1 1 calc R
C24 C 0.4738(3) 0.54122(15) 0.2593(3) 0.0182(7) Uani 1 1 d .
C9 C -0.0708(4) 0.66969(18) 0.8184(3) 0.0280(9) Uani 1 1 d .
H9 H -0.0958 0.6329 0.8292 0.034 Uiso 1 1 calc R
C37 C 0.7734(3) 0.44596(15) 0.6161(3) 0.0205(7) Uani 1 1 d .
H37 H 0.8605 0.4536 0.6482 0.025 Uiso 1 1 calc R
C4 C -0.0136(4) 0.66361(17) 0.2189(3) 0.0232(8) Uani 1 1 d .
C39 C 0.6768(3) 0.48498(16) 0.8031(3) 0.0209(7) Uani 1 1 d .
C40 C 0.5882(3) 0.52760(16) 0.7865(3) 0.0237(8) Uani 1 1 d .
H40 H 0.5269 0.5251 0.7258 0.028 Uiso 1 1 calc R
C10 C -0.1536(4) 0.71217(18) 0.8498(3) 0.0321(9) Uani 1 1 d .
H10 H -0.2340 0.7038 0.8828 0.038 Uiso 1 1 calc R
C35 C 0.7721(4) 0.73331(16) 0.5084(4) 0.0273(8) Uani 1 1 d .
H35 H 0.8517 0.7263 0.5452 0.033 Uiso 1 1 calc R
C18 C 0.0130(3) 0.46272(17) 0.3457(3) 0.0263(8) Uani 1 1 d .
H18 H -0.0357 0.4797 0.4045 0.032 Uiso 1 1 calc R
C26 C 0.4800(3) 0.49225(18) 0.1749(3) 0.0255(8) Uani 1 1 d .
H26A H 0.5046 0.4595 0.2178 0.038 Uiso 1 1 calc GR
H26B H 0.5432 0.4996 0.1147 0.038 Uiso 1 1 calc GR
H26C H 0.3961 0.4867 0.1388 0.038 Uiso 1 1 calc GR
C20 C 0.0375(3) 0.43757(17) 0.1410(3) 0.0260(8) Uani 1 1 d .
H20 H 0.0060 0.4373 0.0637 0.031 Uiso 1 1 calc R
C6 C 0.1844(3) 0.63761(16) 0.6067(3) 0.0225(8) Uani 1 1 d .
H6 H 0.2401 0.6704 0.5988 0.027 Uiso 1 1 calc R
C19 C -0.0340(3) 0.46137(18) 0.2304(4) 0.0293(9) Uani 1 1 d .
H19 H -0.1150 0.4768 0.2131 0.035 Uiso 1 1 calc R
C42 C 0.6803(4) 0.57846(18) 0.9487(4) 0.0339(10) Uani 1 1 d .
H42 H 0.6818 0.6098 0.9968 0.041 Uiso 1 1 calc R
C16 C 0.1870(3) 0.43979(16) 0.4984(3) 0.0221(8) Uani 1 1 d .
H16A H 0.2353 0.4058 0.5123 0.027 Uiso 1 1 calc R
H16B H 0.1147 0.4404 0.5531 0.027 Uiso 1 1 calc R
C12 C 0.0011(4) 0.77987(19) 0.7872(4) 0.0344(10) Uani 1 1 d .
H12 H 0.0258 0.8168 0.7777 0.041 Uiso 1 1 calc R
C41 C 0.5899(4) 0.57385(17) 0.8591(3) 0.0284(9) Uani 1 1 d .
H41 H 0.5293 0.6020 0.8473 0.034 Uiso 1 1 calc R
C32 C 0.5367(4) 0.75586(19) 0.3997(4) 0.0362(10) Uani 1 1 d .
H32 H 0.4575 0.7632 0.3624 0.043 Uiso 1 1 calc R
C43 C 0.7705(4) 0.5353(2) 0.9667(4) 0.0347(10) Uani 1 1 d .
H43 H 0.8316 0.5378 1.0276 0.042 Uiso 1 1 calc R
C34 C 0.7523(5) 0.78345(18) 0.4513(4) 0.0382(11) Uani 1 1 d .
H34 H 0.8189 0.8096 0.4491 0.046 Uiso 1 1 calc R
C13 C 0.0858(4) 0.73728(19) 0.7551(4) 0.0325(10) Uani 1 1 d .
H13 H 0.1666 0.7458 0.7231 0.039 Uiso 1 1 calc R
C1 C -0.1575(4) 0.67082(18) 0.1927(3) 0.0296(9) Uani 1 1 d .
H1A H -0.2030 0.6373 0.2124 0.044 Uiso 1 1 calc GR
H1B H -0.1696 0.6788 0.1102 0.044 Uiso 1 1 calc GR
H1C H -0.1911 0.7010 0.2389 0.044 Uiso 1 1 calc GR
C7 C 0.1380(4) 0.63439(17) 0.7345(3) 0.0266(8) Uani 1 1 d .
H7A H 0.0920 0.5996 0.7455 0.032 Uiso 1 1 calc R
H7B H 0.2135 0.6340 0.7865 0.032 Uiso 1 1 calc R
C33 C 0.6345(5) 0.79500(18) 0.3975(4) 0.0386(11) Uani 1 1 d .
H33 H 0.6212 0.8289 0.3601 0.046 Uiso 1 1 calc R
C25 C 0.4354(3) 0.59420(17) 0.1929(3) 0.0242(8) Uani 1 1 d .
H25A H 0.3554 0.5881 0.1505 0.036 Uiso 1 1 calc GR
H25B H 0.5028 0.6038 0.1382 0.036 Uiso 1 1 calc GR
H25C H 0.4240 0.6239 0.2485 0.036 Uiso 1 1 calc GR
C29 C 0.6988(3) 0.63851(15) 0.5721(3) 0.0194(7) Uani 1 1 d .
H29A H 0.6231 0.6288 0.6186 0.023 Uiso 1 1 calc R
H29B H 0.7722 0.6425 0.6259 0.023 Uiso 1 1 calc R
C38 C 0.6802(3) 0.43575(15) 0.7212(3) 0.0223(8) Uani 1 1 d .
H38A H 0.5931 0.4286 0.6910 0.027 Uiso 1 1 calc R
H38B H 0.7087 0.4032 0.7648 0.027 Uiso 1 1 calc R
C44 C 0.7683(4) 0.48956(19) 0.8942(3) 0.0280(8) Uani 1 1 d .
H44 H 0.8287 0.4613 0.9061 0.034 Uiso 1 1 calc R
C30 C 0.6744(3) 0.69331(16) 0.5114(3) 0.0208(7) Uani 1 1 d .
C31 C 0.5556(4) 0.70555(17) 0.4572(3) 0.0260(8) Uani 1 1 d .
H31 H 0.4883 0.6798 0.4596 0.031 Uiso 1 1 calc R
C11 C -0.1186(4) 0.76714(18) 0.8330(4) 0.0317(9) Uani 1 1 d .
H11 H -0.1763 0.7954 0.8527 0.038 Uiso 1 1 calc R
C22 C 0.2038(3) 0.41404(15) 0.2830(3) 0.0208(7) Uani 1 1 d .
H22 H 0.2834 0.3974 0.3001 0.025 Uiso 1 1 calc R
C8 C 0.0493(4) 0.68179(17) 0.7709(3) 0.0260(8) Uani 1 1 d .
C3 C 0.0588(5) 0.7160(2) 0.1879(4) 0.0426(12) Uani 1 1 d .
H3A H 0.0238 0.7466 0.2321 0.064 Uiso 1 1 calc GR
H3B H 0.0492 0.7233 0.1048 0.064 Uiso 1 1 calc GR
H3C H 0.1494 0.7116 0.2070 0.064 Uiso 1 1 calc GR
C2 C 0.0390(4) 0.6127(2) 0.1574(4) 0.0415(11) Uani 1 1 d .
H2A H 0.1295 0.6083 0.1771 0.062 Uiso 1 1 calc GR
H2B H 0.0294 0.6170 0.0734 0.062 Uiso 1 1 calc GR
H2C H -0.0085 0.5806 0.1827 0.062 Uiso 1 1 calc GR
C46 C 0.8257(6) 0.3002(2) 0.5274(5) 0.0569(15) Uani 1 1 d .
H46A H 0.8990 0.3046 0.4760 0.085 Uiso 1 1 calc GR
H46B H 0.7486 0.2940 0.4808 0.085 Uiso 1 1 calc GR
H46C H 0.8402 0.2690 0.5787 0.085 Uiso 1 1 calc GR
Cl3 Cl 1.01926(9) 0.36814(4) 0.78945(9) 0.0328(2) Uani 1 1 d .
Cl4 Cl 1.13529(11) 0.48823(4) 0.81871(9) 0.0394(3) Uani 1 1 d .
C54 C 1.2274(4) 0.43018(17) 0.8554(3) 0.0255(8) Uani 1 1 d .
C53 C 1.1751(3) 0.37745(16) 0.8460(3) 0.0228(8) Uani 1 1 d .
C55 C 1.3533(4) 0.4372(2) 0.8972(3) 0.0337(10) Uani 1 1 d .
H55 H 1.3886 0.4726 0.9037 0.040 Uiso 1 1 calc R
C58 C 1.2474(4) 0.33185(18) 0.8786(3) 0.0297(9) Uani 1 1 d .
H58 H 1.2117 0.2965 0.8726 0.036 Uiso 1 1 calc R
C57 C 1.3731(4) 0.3387(2) 0.9203(4) 0.0367(10) Uani 1 1 d .
H57 H 1.4223 0.3079 0.9424 0.044 Uiso 1 1 calc R
C56 C 1.4260(4) 0.3917(2) 0.9290(4) 0.0377(11) Uani 1 1 d .
H56 H 1.5109 0.3963 0.9564 0.045 Uiso 1 1 calc R
Cl1 Cl 0.76737(11) 0.32067(5) -0.01766(10) 0.0406(3) Uani 1 1 d .
Cl2 Cl 0.62089(14) 0.20501(5) 0.00471(11) 0.0525(3) Uani 1 1 d .
C48 C 0.6622(3) 0.30724(16) 0.0986(3) 0.0256(8) Uani 1 1 d .
C50 C 0.5580(4) 0.33930(18) 0.2749(4) 0.0290(9) Uani 1 1 d .
H50 H 0.5447 0.3670 0.3309 0.035 Uiso 1 1 calc R
C51 C 0.4922(4) 0.28963(18) 0.2833(4) 0.0316(9) Uani 1 1 d .
H51 H 0.4335 0.2840 0.3444 0.038 Uiso 1 1 calc R
C47 C 0.5977(4) 0.25738(17) 0.1081(4) 0.0289(9) Uani 1 1 d .
C52 C 0.5135(4) 0.24776(18) 0.2002(4) 0.0339(10) Uani 1 1 d .
H52 H 0.4713 0.2138 0.2070 0.041 Uiso 1 1 calc R
C49 C 0.6439(3) 0.34799(17) 0.1831(3) 0.0270(8) Uani 1 1 d .
H49 H 0.6894 0.3813 0.1781 0.032 Uiso 1 1 calc R

loop_
_atom_site_aniso_label
_atom_site_aniso_U_11
_atom_site_aniso_U_22
_atom_site_aniso_U_33
_atom_site_aniso_U_23
_atom_site_aniso_U_13
_atom_site_aniso_U_12
O5 0.0162(11) 0.0299(14) 0.0195(13) -0.0022(11) 0.0040(10) 0.0012(10)
O7 0.0408(15) 0.0302(16) 0.0222(15) -0.0049(12) 0.0030(12) -0.0005(12)
O3 0.0141(11) 0.0276(14) 0.0182(12) -0.0046(10) -0.0007(9) 0.0026(10)
O4 0.0178(11) 0.0175(13) 0.0254(13) -0.0010(11) -0.0018(10) 0.0019(10)
O1 0.0170(11) 0.0318(15) 0.0163(12) 0.0045(11) -0.0006(9) 0.0017(10)
O6 0.0161(11) 0.0263(13) 0.0238(13) -0.0014(11) -0.0038(10) -0.0011(10)
O2 0.0184(12) 0.0365(16) 0.0237(13) -0.0016(12) 0.0021(10) -0.0023(11)
O8 0.071(2) 0.0219(15) 0.0390(17) -0.0056(14) -0.0278(16) 0.0133(15)
N5 0.0146(12) 0.0172(15) 0.0189(14) 0.0018(12) -0.0021(11) 0.0015(11)
N4 0.0119(12) 0.0204(15) 0.0140(14) -0.0026(12) 0.0005(10) -0.0008(11)
N3 0.0118(12) 0.0235(16) 0.0153(14) 0.0007(13) 0.0016(10) 0.0011(11)
N2 0.0139(12) 0.0265(17) 0.0148(14) 0.0010(12) -0.0004(11) 0.0002(12)
N1 0.0136(13) 0.0239(16) 0.0191(15) -0.0002(13) -0.0002(11) 0.0022(12)
C23 0.0185(15) 0.0159(17) 0.0145(16) -0.0036(14) -0.0036(13) -0.0031(14)
C14 0.0187(16) 0.0228(19) 0.0118(16) -0.0002(14) -0.0013(12) 0.0012(14)
C36 0.0164(16) 0.0242(19) 0.0118(16) -0.0029(14) 0.0021(12) -0.0001(14)
C5 0.0156(16) 0.0169(17) 0.0184(17) -0.0007(14) -0.0009(13) -0.0008(13)
C27 0.0175(16) 0.0157(17) 0.0151(16) 0.0030(14) 0.0001(13) 0.0009(13)
C28 0.0158(15) 0.0207(18) 0.0151(17) 0.0017(14) -0.0006(12) -0.0023(14)
C45 0.0174(16) 0.0206(19) 0.029(2) -0.0025(16) -0.0063(14) 0.0019(14)
C15 0.0173(15) 0.0196(17) 0.0169(17) 0.0031(15) -0.0027(13) -0.0009(14)
C17 0.0163(15) 0.0182(17) 0.0209(18) -0.0013(15) 0.0009(13) -0.0061(13)
C21 0.0229(17) 0.026(2) 0.025(2) -0.0056(16) 0.0043(15) -0.0035(15)
C24 0.0152(15) 0.0244(19) 0.0152(16) 0.0003(15) 0.0027(13) -0.0018(14)
C9 0.035(2) 0.031(2) 0.0178(18) 0.0005(16) -0.0061(16) 0.0017(17)
C37 0.0177(16) 0.0211(19) 0.0227(18) -0.0006(15) -0.0038(14) 0.0018(14)
C4 0.0272(19) 0.029(2) 0.0137(17) 0.0042(15) -0.0039(14) -0.0038(15)
C39 0.0203(16) 0.0236(19) 0.0189(17) 0.0045(16) -0.0001(14) -0.0071(14)
C40 0.0222(17) 0.027(2) 0.0216(18) 0.0058(16) 0.0013(14) -0.0019(15)
C10 0.033(2) 0.040(2) 0.0232(19) -0.0028(18) 0.0046(16) 0.0047(18)
C35 0.0273(19) 0.021(2) 0.034(2) -0.0056(17) 0.0049(16) 0.0025(15)
C18 0.0201(17) 0.029(2) 0.030(2) -0.0048(17) 0.0057(15) 0.0001(15)
C26 0.0252(17) 0.032(2) 0.0198(18) -0.0072(17) 0.0025(14) -0.0057(16)
C20 0.0273(19) 0.025(2) 0.025(2) 0.0017(17) -0.0042(15) -0.0016(16)
C6 0.0219(17) 0.0253(19) 0.0202(18) -0.0057(15) -0.0053(14) 0.0012(15)
C19 0.0195(17) 0.029(2) 0.040(2) -0.0025(18) -0.0056(16) 0.0018(16)
C42 0.042(2) 0.035(2) 0.025(2) -0.0081(19) 0.0147(18) -0.0179(19)
C16 0.0232(17) 0.0225(19) 0.0207(18) 0.0026(15) 0.0033(14) -0.0039(15)
C12 0.037(2) 0.031(2) 0.036(2) -0.0117(19) -0.0025(18) 0.0010(18)
C41 0.035(2) 0.024(2) 0.026(2) 0.0021(17) 0.0128(16) -0.0007(17)
C32 0.048(2) 0.032(2) 0.028(2) -0.0017(19) -0.0069(19) 0.013(2)
C43 0.031(2) 0.056(3) 0.0176(19) -0.0039(19) 0.0008(15) -0.015(2)
C34 0.046(2) 0.022(2) 0.047(3) -0.002(2) 0.021(2) -0.0018(18)
C13 0.0236(19) 0.044(3) 0.030(2) -0.009(2) -0.0013(16) 0.0000(17)
C1 0.029(2) 0.039(2) 0.0216(19) 0.0118(18) -0.0073(15) -0.0016(17)
C7 0.0300(19) 0.028(2) 0.0219(19) -0.0015(17) -0.0047(15) 0.0042(16)
C33 0.060(3) 0.022(2) 0.034(2) 0.0045(18) 0.012(2) 0.011(2)
C25 0.0207(16) 0.034(2) 0.0176(18) 0.0074(16) 0.0019(14) 0.0034(15)
C29 0.0178(15) 0.0233(18) 0.0170(17) -0.0044(15) 0.0000(13) -0.0021(14)
C38 0.0227(17) 0.0211(19) 0.0231(19) -0.0003(16) -0.0036(14) -0.0006(15)
C44 0.0249(17) 0.041(2) 0.0176(18) 0.0034(18) -0.0020(14) -0.0025(17)
C30 0.0238(17) 0.0223(19) 0.0162(17) -0.0052(15) 0.0021(14) 0.0031(15)
C31 0.0281(18) 0.024(2) 0.026(2) -0.0078(17) -0.0050(15) 0.0013(15)
C11 0.035(2) 0.032(2) 0.028(2) -0.0062(18) 0.0032(16) 0.0141(18)
C22 0.0173(15) 0.0188(18) 0.0263(19) -0.0028(15) -0.0012(14) 0.0001(14)
C8 0.0297(19) 0.029(2) 0.0192(18) -0.0051(16) -0.0082(15) 0.0077(16)
C3 0.048(2) 0.048(3) 0.031(2) 0.019(2) -0.0128(19) -0.023(2)
C2 0.042(2) 0.051(3) 0.031(2) -0.010(2) -0.0122(19) 0.011(2)
C46 0.089(4) 0.024(2) 0.057(3) -0.016(2) -0.033(3) 0.018(2)
Cl3 0.0243(4) 0.0366(6) 0.0373(5) 0.0017(4) -0.0067(4) -0.0008(4)
Cl4 0.0584(6) 0.0262(5) 0.0336(6) 0.0089(4) 0.0086(5) 0.0071(5)
C54 0.0316(19) 0.029(2) 0.0165(17) 0.0036(16) 0.0073(15) -0.0005(16)
C53 0.0231(17) 0.029(2) 0.0168(17) -0.0023(16) 0.0004(14) -0.0016(15)
C55 0.037(2) 0.046(3) 0.0184(19) -0.0015(19) 0.0045(16) -0.016(2)
C58 0.034(2) 0.029(2) 0.026(2) -0.0040(17) -0.0027(16) 0.0048(17)
C57 0.036(2) 0.045(3) 0.029(2) -0.002(2) -0.0064(17) 0.015(2)
C56 0.0237(19) 0.064(3) 0.025(2) -0.006(2) -0.0029(16) -0.002(2)
Cl1 0.0440(6) 0.0416(6) 0.0366(6) 0.0072(5) 0.0186(4) 0.0100(5)
Cl2 0.0751(8) 0.0353(6) 0.0470(7) -0.0177(6) 0.0036(6) -0.0011(6)
C48 0.0241(18) 0.025(2) 0.028(2) 0.0044(17) 0.0019(15) 0.0070(15)
C50 0.0271(18) 0.035(2) 0.024(2) -0.0027(17) -0.0021(15) 0.0057(17)
C51 0.0289(19) 0.040(2) 0.026(2) 0.0077(19) 0.0038(16) 0.0011(17)
C47 0.032(2) 0.029(2) 0.026(2) -0.0052(17) -0.0059(16) 0.0063(16)
C52 0.032(2) 0.032(2) 0.037(2) 0.0025(19) -0.0029(18) -0.0065(18)
C49 0.0225(17) 0.028(2) 0.030(2) -0.0017(17) -0.0005(15) 0.0028(15)

loop_
_atom_type_symbol
_atom_type_description
_atom_type_scat_dispersion_real
_atom_type_scat_dispersion_imag
_atom_type_scat_source
C C 0.0033 0.0016 'International Tables Vol C Tables 4.2.6.8 and 6.1.1.4'
H H 0.0000 0.0000 'International Tables Vol C Tables 4.2.6.8 and 6.1.1.4'
N N 0.0061 0.0033 'International Tables Vol C Tables 4.2.6.8 and 6.1.1.4'
O O 0.0106 0.0060 'International Tables Vol C Tables 4.2.6.8 and 6.1.1.4'
Cl Cl 0.1484 0.1585 'International Tables Vol C Tables 4.2.6.8 and 6.1.1.4'

loop_
_geom_angle_atom_site_label_1
_geom_angle_atom_site_label_2
_geom_angle_atom_site_label_3
_geom_angle
C5 O1 C4 121.6(3)
C45 O8 C46 114.7(3)
C36 N5 H5 118.0
C36 N5 C37 124.0(3)
C37 N5 H5 118.0
C27 N4 H4 119.0
C27 N4 C28 121.9(3)
C28 N4 H4 119.0
C23 N3 H3 118.3
C23 N3 C24 123.4(3)
C24 N3 H3 118.3
C14 N2 H2 120.3
C14 N2 C15 119.3(3)
C15 N2 H2 120.3
C5 N1 H1 120.8
C5 N1 C6 118.3(3)
C6 N1 H1 120.8
O4 C23 N3 123.9(3)
O4 C23 C15 119.2(3)
N3 C23 C15 116.8(3)
O3 C14 N2 121.7(3)
O3 C14 C6 120.1(3)
N2 C14 C6 118.2(3)
O6 C36 N5 123.7(3)
O6 C36 C28 119.4(3)
N5 C36 C28 116.9(3)
O1 C5 N1 110.0(3)
O2 C5 O1 126.5(3)
O2 C5 N1 123.5(3)
O5 C27 N4 122.8(3)
O5 C27 C24 120.4(3)
N4 C27 C24 116.7(3)
N4 C28 C36 113.7(3)
N4 C28 H28 107.7
N4 C28 C29 109.2(3)
C36 C28 H28 107.7
C36 C28 C29 110.6(3)
C29 C28 H28 107.7
O7 C45 O8 123.7(4)
O7 C45 C37 125.7(4)
O8 C45 C37 110.6(3)
N2 C15 C23 113.1(3)
N2 C15 H15 107.0
N2 C15 C16 112.2(3)
C23 C15 H15 107.0
C23 C15 C16 110.3(3)
C16 C15 H15 107.0
C18 C17 C16 121.4(3)
C22 C17 C18 118.1(3)
C22 C17 C16 120.4(3)
C20 C21 H21 119.7
C22 C21 H21 119.7
C22 C21 C20 120.5(3)
N3 C24 C27 110.0(3)
N3 C24 C26 111.1(3)
N3 C24 C25 107.3(3)
C26 C24 C27 110.9(3)
C26 C24 C25 110.6(3)
C25 C24 C27 106.7(3)
C10 C9 H9 120.1
C10 C9 C8 119.9(4)
C8 C9 H9 120.1
N5 C37 C45 109.7(3)
N5 C37 H37 108.2
N5 C37 C38 110.2(3)
C45 C37 H37 108.2
C45 C37 C38 112.2(3)
C38 C37 H37 108.2
O1 C4 C1 102.4(3)
O1 C4 C3 110.6(3)
O1 C4 C2 109.5(3)
C3 C4 C1 109.9(3)
C3 C4 C2 113.2(4)
C2 C4 C1 110.7(3)
C40 C39 C38 121.3(3)
C40 C39 C44 118.7(4)
C44 C39 C38 119.9(3)
C39 C40 H40 119.6
C39 C40 C41 120.7(4)
C41 C40 H40 119.6
C9 C10 H10 119.6
C9 C10 C11 120.8(4)
C11 C10 H10 119.6
C34 C35 H35 119.6
C34 C35 C30 120.7(4)
C30 C35 H35 119.6
C17 C18 H18 119.8
C19 C18 C17 120.3(3)
C19 C18 H18 119.8
C24 C26 H26A 109.5
C24 C26 H26B 109.5
C24 C26 H26C 109.5
H26A C26 H26B 109.5
H26A C26 H26C 109.5
H26B C26 H26C 109.5
C21 C20 H20 120.6
C19 C20 C21 118.9(3)
C19 C20 H20 120.6
N1 C6 C14 112.2(3)
N1 C6 H6 108.3
N1 C6 C7 110.9(3)
C14 C6 H6 108.3
C7 C6 C14 108.6(3)
C7 C6 H6 108.3
C18 C19 H19 119.5
C20 C19 C18 121.0(3)
C20 C19 H19 119.5
C41 C42 H42 120.4
C41 C42 C43 119.2(4)
C43 C42 H42 120.4
C15 C16 H16A 108.6
C15 C16 H16B 108.6
C17 C16 C15 114.8(3)
C17 C16 H16A 108.6
C17 C16 H16B 108.6
H16A C16 H16B 107.6
C13 C12 H12 120.1
C11 C12 H12 120.1
C11 C12 C13 119.7(4)
C40 C41 H41 119.7
C42 C41 C40 120.5(4)
C42 C41 H41 119.7
C33 C32 H32 119.8
C33 C32 C31 120.4(4)
C31 C32 H32 119.8
C42 C43 H43 120.0
C44 C43 C42 119.9(4)
C44 C43 H43 120.0
C35 C34 H34 119.7
C33 C34 C35 120.5(4)
C33 C34 H34 119.7
C12 C13 H13 120.0
C12 C13 C8 120.1(4)
C8 C13 H13 120.0
C4 C1 H1A 109.5
C4 C1 H1B 109.5
C4 C1 H1C 109.5
H1A C1 H1B 109.5
H1A C1 H1C 109.5
H1B C1 H1C 109.5
C6 C7 H7A 108.7
C6 C7 H7B 108.7
H7A C7 H7B 107.6
C8 C7 C6 114.2(3)
C8 C7 H7A 108.7
C8 C7 H7B 108.7
C32 C33 H33 120.3
C34 C33 C32 119.5(4)
C34 C33 H33 120.3
C24 C25 H25A 109.5
C24 C25 H25B 109.5
C24 C25 H25C 109.5
H25A C25 H25B 109.5
H25A C25 H25C 109.5
H25B C25 H25C 109.5
C28 C29 H29A 109.0
C28 C29 H29B 109.0
H29A C29 H29B 107.8
C30 C29 C28 113.0(3)
C30 C29 H29A 109.0
C30 C29 H29B 109.0
C37 C38 H38A 109.4
C37 C38 H38B 109.4
C39 C38 C37 111.3(3)
C39 C38 H38A 109.4
C39 C38 H38B 109.4
H38A C38 H38B 108.0
C39 C44 H44 119.6
C43 C44 C39 120.8(4)
C43 C44 H44 119.6
C35 C30 C29 119.9(3)
C35 C30 C31 118.2(4)
C31 C30 C29 121.9(3)
C32 C31 C30 120.7(4)
C32 C31 H31 119.6
C30 C31 H31 119.6
C10 C11 H11 120.0
C12 C11 C10 120.0(4)
C12 C11 H11 120.0
C17 C22 H22 119.4
C21 C22 C17 121.2(3)
C21 C22 H22 119.4
C9 C8 C13 119.5(4)
C9 C8 C7 119.1(4)
C13 C8 C7 121.4(4)
C4 C3 H3A 109.5
C4 C3 H3B 109.5
C4 C3 H3C 109.5
H3A C3 H3B 109.5
H3A C3 H3C 109.5
H3B C3 H3C 109.5
C4 C2 H2A 109.5
C4 C2 H2B 109.5
C4 C2 H2C 109.5
H2A C2 H2B 109.5
H2A C2 H2C 109.5
H2B C2 H2C 109.5
O8 C46 H46A 109.5
O8 C46 H46B 109.5
O8 C46 H46C 109.5
H46A C46 H46B 109.5
H46A C46 H46C 109.5
H46B C46 H46C 109.5
C53 C54 Cl4 120.7(3)
C53 C54 C55 119.9(4)
C55 C54 Cl4 119.3(3)
C54 C53 Cl3 120.3(3)
C58 C53 Cl3 119.4(3)
C58 C53 C54 120.3(3)
C54 C55 H55 120.1
C56 C55 C54 119.8(4)
C56 C55 H55 120.1
C53 C58 H58 120.1
C53 C58 C57 119.9(4)
C57 C58 H58 120.1
C58 C57 H57 120.1
C58 C57 C56 119.8(4)
C56 C57 H57 120.1
C55 C56 C57 120.2(4)
C55 C56 H56 119.9
C57 C56 H56 119.9
C47 C48 Cl1 121.6(3)
C47 C48 C49 119.8(4)
C49 C48 Cl1 118.6(3)
C51 C50 H50 120.0
C51 C50 C49 119.9(4)
C49 C50 H50 120.0
C50 C51 H51 119.9
C50 C51 C52 120.1(4)
C52 C51 H51 119.9
C48 C47 Cl2 120.9(3)
C48 C47 C52 120.7(4)
C52 C47 Cl2 118.4(3)
C51 C52 H52 120.4
C47 C52 C51 119.3(4)
C47 C52 H52 120.4
C48 C49 H49 120.0
C50 C49 C48 120.1(4)
C50 C49 H49 120.0

loop_
_geom_bond_atom_site_label_1
_geom_bond_atom_site_label_2
_geom_bond_distance
O5 C27 1.233(4)
O7 C45 1.194(5)
O3 C14 1.231(4)
O4 C23 1.228(4)
O1 C5 1.343(4)
O1 C4 1.479(4)
O6 C36 1.241(4)
O2 C5 1.217(4)
O8 C45 1.344(5)
O8 C46 1.444(5)
N5 H5 0.8600
N5 C36 1.338(5)
N5 C37 1.449(4)
N4 H4 0.8600
N4 C27 1.341(4)
N4 C28 1.450(4)
N3 H3 0.8600
N3 C23 1.339(4)
N3 C24 1.479(4)
N2 H2 0.8600
N2 C14 1.345(5)
N2 C15 1.449(5)
N1 H1 0.8600
N1 C5 1.351(5)
N1 C6 1.452(4)
C23 C15 1.528(5)
C14 C6 1.526(5)
C36 C28 1.527(5)
C27 C24 1.539(4)
C28 H28 0.9800
C28 C29 1.544(5)
C45 C37 1.518(5)
C15 H15 0.9800
C15 C16 1.543(5)
C17 C18 1.399(5)
C17 C16 1.510(5)
C17 C22 1.393(5)
C21 H21 0.9300
C21 C20 1.393(5)
C21 C22 1.374(6)
C24 C26 1.519(5)
C24 C25 1.531(5)
C9 H9 0.9300
C9 C10 1.379(6)
C9 C8 1.379(6)
C37 H37 0.9800
C37 C38 1.550(5)
C4 C1 1.515(5)
C4 C3 1.508(6)
C4 C2 1.511(6)
C39 C40 1.384(5)
C39 C38 1.505(5)
C39 C44 1.394(5)
C40 H40 0.9300
C40 C41 1.384(6)
C10 H10 0.9300
C10 C11 1.385(7)
C35 H35 0.9300
C35 C34 1.384(6)
C35 C30 1.392(5)
C18 H18 0.9300
C18 C19 1.387(6)
C26 H26A 0.9600
C26 H26B 0.9600
C26 H26C 0.9600
C20 H20 0.9300
C20 C19 1.378(6)
C6 H6 0.9800
C6 C7 1.526(5)
C19 H19 0.9300
C42 H42 0.9300
C42 C41 1.373(6)
C42 C43 1.406(7)
C16 H16A 0.9700
C16 H16B 0.9700
C12 H12 0.9300
C12 C13 1.394(6)
C12 C11 1.372(6)
C41 H41 0.9300
C32 H32 0.9300
C32 C33 1.378(7)
C32 C31 1.388(6)
C43 H43 0.9300
C43 C44 1.374(6)
C34 H34 0.9300
C34 C33 1.378(7)
C13 H13 0.9300
C13 C8 1.400(6)
C1 H1A 0.9600
C1 H1B 0.9600
C1 H1C 0.9600
C7 H7A 0.9700
C7 H7B 0.9700
C7 C8 1.519(5)
C33 H33 0.9300
C25 H25A 0.9600
C25 H25B 0.9600
C25 H25C 0.9600
C29 H29A 0.9700
C29 H29B 0.9700
C29 C30 1.508(5)
C38 H38A 0.9700
C38 H38B 0.9700
C44 H44 0.9300
C30 C31 1.392(5)
C31 H31 0.9300
C11 H11 0.9300
C22 H22 0.9300
C3 H3A 0.9600
C3 H3B 0.9600
C3 H3C 0.9600
C2 H2A 0.9600
C2 H2B 0.9600
C2 H2C 0.9600
C46 H46A 0.9600
C46 H46B 0.9600
C46 H46C 0.9600
Cl3 C53 1.734(4)
Cl4 C54 1.737(4)
C54 C53 1.383(5)
C54 C55 1.384(6)
C53 C58 1.374(5)
C55 H55 0.9300
C55 C56 1.372(7)
C58 H58 0.9300
C58 C57 1.381(6)
C57 H57 0.9300
C57 C56 1.390(7)
C56 H56 0.9300
Cl1 C48 1.738(4)
Cl2 C47 1.737(4)
C48 C47 1.376(6)
C48 C49 1.383(6)
C50 H50 0.9300
C50 C51 1.378(6)
C50 C49 1.382(6)
C51 H51 0.9300
C51 C52 1.396(6)
C47 C52 1.378(6)
C52 H52 0.9300
C49 H49 0.9300
